data_9002422
loop_
_publ_author_name
'Brigatti, M. F.'
'Lugli, C.'
'Poppi, L.'
'Foord, E. E.'
'Kile, D. E.'

_publ_section_title
;
 Crystal chemical variations in Li- and Fe-rich micas from
 Pikes Peak batholith (central Colorado)
 Sample: 24
;
_journal_name_full 'American Mineralogist'
_journal_page_first 1275
_journal_page_last 1286
_journal_volume 85
_journal_year 2000
_chemical_formula_sum
;Al1.795 F1.59 Fe0.828 H0.174 K0.82 Li0.764 Mn0.078 Na0.034 O10.41 Rb0.092
 Si3.312
;
_chemical_name_mineral Siderophyllite
_space_group_IT_number 5
_symmetry_space_group_name_Hall 'C 2y'
_symmetry_space_group_name_H-M 'C 1 2 1'
_cell_angle_alpha 90
_cell_angle_beta 100.83
_cell_angle_gamma 90
_cell_formula_units_Z 2
_cell_length_a 5.295
_cell_length_b 9.139
_cell_length_c 10.077
_cell_volume 478.951
_database_code_amcsd 0002507
_exptl_crystal_density_diffrn 3.016
_cod_original_formula_sum 'Si3.312 Al1.795 Li.764 Fe.828 Mn.078 Na.034 Rb.092 K.82 O10.41 F1.59 H.174'
_cod_database_code 9002422

loop_
_space_group_symop_operation_xyz
x,y,z
1/2+x,1/2+y,z
-x,y,-z
1/2-x,1/2+y,-z

loop_
_atom_site_aniso_label
_atom_site_aniso_U_11
_atom_site_aniso_U_22
_atom_site_aniso_U_33
_atom_site_aniso_U_12
_atom_site_aniso_U_13
_atom_site_aniso_U_23
SiT1 0.00811 0.00925 0.00114 0.00012 0.00050 -0.00037
AlT1 0.00811 0.00925 0.00114 0.00012 0.00050 -0.00037
SiT11 0.00823 0.00861 0.00127 0.00000 -0.00063 -0.00014
AlT11 0.00823 0.00861 0.00127 0.00000 -0.00063 -0.00014
LiM1 0.01178 0.00925 0.00380 0.00000 0.00279 0.00000
AlM1 0.01178 0.00925 0.00380 0.00000 0.00279 0.00000
FeM1 0.01178 0.00925 0.00380 0.00000 0.00279 0.00000
AlM2 0.00823 0.00950 0.00038 0.00000 0.00000 0.00000
LiM3 0.00887 0.01076 0.00355 0.00000 -0.00050 0.00000
FeM3 0.00887 0.01076 0.00355 0.00000 -0.00050 0.00000
MnM3 0.00887 0.01076 0.00355 0.00000 -0.00050 0.00000
NaA 0.02710 0.02786 0.01811 0.00000 0.00253 0.00000
RbA 0.02710 0.02786 0.01811 0.00000 0.00253 0.00000
KA 0.02710 0.02786 0.01811 0.00000 0.00253 0.00000
O1 0.03002 0.01659 0.00646 0.00101 -0.00039 -0.00037
O2 0.01748 0.03040 0.00646 -0.00672 0.00076 -0.00128
O22 0.01824 0.02660 0.00456 0.00797 0.00076 0.00115
O3 0.01355 0.01571 0.00367 0.00128 0.00089 -0.00137
O33 0.01267 0.01558 0.00443 0.00089 0.00013 0.00014
F4 0.01127 0.01001 0.00127 -0.00039 0.00076 0.00280
O4 0.01127 0.01001 0.00127 -0.00039 0.00076 0.00280
O-H4 0.01127 0.01001 0.00127 -0.00039 0.00076 0.00280

loop_
_atom_site_label
_atom_site_fract_x
_atom_site_fract_y
_atom_site_fract_z
_atom_site_occupancy
_atom_site_type_symbol
_atom_site_attached_hydrogens
SiT1 0.07480 0.16790 0.22739 0.82800 Si 0
AlT1 0.07480 0.16790 0.22739 0.17200 Al 0
SiT11 0.58470 0.33130 0.22725 0.82800 Si 0
AlT11 0.58470 0.33130 0.22725 0.17200 Al 0
LiM1 0.00000 0.99099 0.50000 0.20000 Li 0
AlM1 0.00000 0.99099 0.50000 0.10700 Al 0
FeM1 0.00000 0.99099 0.50000 0.47000 Fe 0
AlM2 0.00000 0.32130 0.50000 1.00000 Al 0
LiM3 0.50000 0.16050 0.50000 0.56400 Li 0
FeM3 0.50000 0.16050 0.50000 0.35800 Fe 0
MnM3 0.50000 0.16050 0.50000 0.07800 Mn 0
NaA 0.00000 0.50090 0.00000 0.03400 Na 0
RbA 0.00000 0.50090 0.00000 0.09200 Rb 0
KA 0.00000 0.50090 0.00000 0.82000 K 0
O1 0.03450 0.99940 0.17140 1.00000 O 0
O2 0.32220 0.23700 0.17300 1.00000 O 0
O22 0.81610 0.26070 0.15880 1.00000 O 0
O3 0.11460 0.17380 0.39420 1.00000 O 0
O33 0.66360 0.32630 0.39320 1.00000 O 0
F4 0.10800 0.47120 0.39790 0.79500 F 0
O4 0.10800 0.47120 0.39790 0.11800 O 0
O-H4 0.10800 0.47120 0.39790 0.08700 O 1

loop_
_cod_changelog_entry_id
_cod_changelog_entry_author
_cod_changelog_entry_date
_cod_changelog_entry_text
1
;cod-tools version 3.8.0
Id: cif_guess_AMCSD_atom_types 9581 2023-05-17 12:35:41Z saulius
;
2023-05-18T11:37:17+03:00
;Derived atom types and hydrogen counts
from atom names that follow the AMCSD naming convention
(Wat == water, O-H == hydroxyl).
;
2
;cod-tools version 3.10.1
Id: cif_fix_AMCSD_aniso_labels 10200 2024-08-01 14:09:44Z saulius
;
2024-08-02T12:20:20+03:00
;Changed the following '_atom_site_aniso_label' values:
'OH4' -> 'O-H4'
;

loop_
_cod_related_entry_id
_cod_related_entry_database
_cod_related_entry_code
1 AMCSD 0002507
